data_4321336
loop_
_publ_author_name
'Katherine J. Franz'
'Nisha Singh'
'Bernhard Spingler'
'Stephen J. Lippard'

_publ_section_title
;
 Aminotroponiminates as Ligands for Potential Metal-Based Nitric Oxide
 Sensors
;
_journal_name_full 'Inorganic Chemistry'
_journal_page_first 4081
_journal_page_last 4092
_journal_paper_doi 10.1021/ic000344q
_journal_volume 39
_journal_year 2000
_chemical_formula_sum 'C54.5 H48 Cl Co N6 O4.5 S2'
_chemical_formula_weight 1017.49
_chemical_name_common '[Co(BzDATI)2]'
_chemical_name_systematic
; 
 ? 
;
_space_group_IT_number 61
_symmetry_cell_setting orthorhombic
_symmetry_space_group_name_Hall '-P 2ac 2ab'
_symmetry_space_group_name_H-M 'P b c a'
_atom_sites_solution_hydrogens geom
_atom_sites_solution_primary direct
_atom_sites_solution_secondary difmap
_audit_creation_method SHELXL-97
_cell_angle_alpha 90.00
_cell_angle_beta 90.00
_cell_angle_gamma 90.00
_cell_formula_units_Z 8
_cell_length_a 17.3577(5)
_cell_length_b 22.5064(7)
_cell_length_c 25.2381(8)
_cell_measurement_temperature 188(2)
_cell_volume 9859.5(5)
_computing_structure_refinement 'SHELXL-97 (Sheldrick, 1997)'
_computing_structure_solution 'SHELXS-97 (Sheldrick, 1990)'
_diffrn_ambient_temperature 188(2)
_diffrn_measured_fraction_theta_full 0.959
_diffrn_measured_fraction_theta_max 0.959
_diffrn_radiation_monochromator graphite
_diffrn_radiation_source 'fine-focus sealed tube'
_diffrn_radiation_type MoK\a
_diffrn_radiation_wavelength 0.71073
_diffrn_reflns_av_R_equivalents 0.0623
_diffrn_reflns_av_sigmaI/netI 0.0532
_diffrn_reflns_limit_h_max 22
_diffrn_reflns_limit_h_min -19
_diffrn_reflns_limit_k_max 29
_diffrn_reflns_limit_k_min -29
_diffrn_reflns_limit_l_max 21
_diffrn_reflns_limit_l_min -32
_diffrn_reflns_number 59920
_diffrn_reflns_theta_full 28.27
_diffrn_reflns_theta_max 28.27
_diffrn_reflns_theta_min 1.61
_exptl_absorpt_coefficient_mu 0.541
_exptl_absorpt_correction_T_max 1.00
_exptl_absorpt_correction_T_min 0.825521
_exptl_absorpt_correction_type sadabs
_exptl_crystal_colour brown-red
_exptl_crystal_density_diffrn 1.371
_exptl_crystal_density_method 'not measured'
_exptl_crystal_description block
_exptl_crystal_F_000 4232
_exptl_crystal_size_max 0.40
_exptl_crystal_size_mid 0.30
_exptl_crystal_size_min 0.15
_refine_diff_density_max 0.562
_refine_diff_density_min -0.458
_refine_diff_density_rms 0.074
_refine_ls_extinction_method none
_refine_ls_goodness_of_fit_ref 1.007
_refine_ls_hydrogen_treatment mixed
_refine_ls_matrix_type full
_refine_ls_number_parameters 658
_refine_ls_number_reflns 11703
_refine_ls_number_restraints 102
_refine_ls_restrained_S_all 1.010
_refine_ls_R_factor_all 0.0876
_refine_ls_R_factor_gt 0.0447
_refine_ls_shift/su_max 0.008
_refine_ls_shift/su_mean 0.000
_refine_ls_structure_factor_coef Fsqd
_refine_ls_weighting_details 'calc w=1/[\s^2^(Fo^2^)+(0.0630P)^2^+2.6955P] where P=(Fo^2^+2Fc^2^)/3'
_refine_ls_weighting_scheme calc
_refine_ls_wR_factor_gt 0.1037
_refine_ls_wR_factor_ref 0.1203
_reflns_number_gt 7733
_reflns_number_total 11703
_reflns_threshold_expression >2sigma(I)
_cod_data_source_file ic000344q_6.cif
_cod_data_source_block trial
_cod_depositor_comments
;
The following automatic conversions were performed:

'_symmetry_cell_setting' tag value 'orthorhombic,' was replaced with
'orthorhombic' value as specified in the replacement file
'/home/robertas/cod-tools/perl-scripts/inputs/replacement_values.lst'.

Automatic conversion script
Id: cif_fix_values 3143 2015-03-26 13:38:13Z robertas 
;
_cod_original_formula_sum 'C54.50 H48 Cl Co N6 O4.50 S2'
_cod_database_code 4321336

loop_
_symmetry_equiv_pos_as_xyz
'x, y, z'
'-x+1/2, -y, z+1/2'
'-x, y+1/2, -z+1/2'
'x+1/2, -y+1/2, -z'
'-x, -y, -z'
'x-1/2, y, -z-1/2'
'x, -y-1/2, z-1/2'
'-x-1/2, y-1/2, z'

loop_
_atom_site_label
_atom_site_type_symbol
_atom_site_fract_x
_atom_site_fract_y
_atom_site_fract_z
_atom_site_U_iso_or_equiv
_atom_site_adp_type
_atom_site_occupancy
_atom_site_symmetry_multiplicity
_atom_site_calc_flag
_atom_site_refinement_flags
_atom_site_disorder_assembly
_atom_site_disorder_group
Co1 Co 0.668769(17) 0.742868(13) 0.274074(12) 0.02190(9) Uani 1 1 d . . .
N1 N 0.61692(11) 0.81284(8) 0.30612(7) 0.0249(4) Uani 1 1 d . . .
N2 N 0.61787(11) 0.77647(8) 0.20972(7) 0.0260(4) Uani 1 1 d . . .
N5 N 0.38461(13) 0.78156(11) 0.55832(9) 0.0404(5) Uani 1 1 d . . .
N4 N 0.66405(10) 0.66240(8) 0.30827(7) 0.0226(4) Uani 1 1 d . . .
N3 N 0.77845(10) 0.71856(8) 0.26639(7) 0.0227(4) Uani 1 1 d . . .
N6 N 0.40403(13) 0.57036(10) 0.53957(8) 0.0367(5) Uani 1 1 d . . .
S1 S 0.63030(3) 0.82929(3) 0.36786(2) 0.02645(13) Uani 1 1 d . . .
S2 S 0.58281(3) 0.62894(2) 0.31728(2) 0.02366(13) Uani 1 1 d . . .
O1 O 0.69256(9) 0.79150(8) 0.38490(6) 0.0320(4) Uani 1 1 d . . .
O2 O 0.63941(11) 0.89207(8) 0.37664(7) 0.0370(4) Uani 1 1 d . . .
O4 O 0.52495(9) 0.66784(7) 0.29506(6) 0.0283(4) Uani 1 1 d . . .
O3 O 0.58495(10) 0.56903(7) 0.29684(7) 0.0326(4) Uani 1 1 d . . .
C1 C 0.57028(13) 0.84580(10) 0.27235(9) 0.0256(5) Uani 1 1 d . . .
C2 C 0.52047(15) 0.88966(11) 0.29028(11) 0.0344(6) Uani 1 1 d . . .
H2B H 0.5204 0.8948 0.3276 0.041 Uiso 1 1 calc R . .
C3 C 0.47021(16) 0.92776(12) 0.26317(12) 0.0410(7) Uani 1 1 d . . .
H3B H 0.4392 0.9522 0.2852 0.049 Uiso 1 1 calc R . .
C4 C 0.45893(16) 0.93526(11) 0.21047(12) 0.0425(7) Uani 1 1 d . . .
H4B H 0.4220 0.9642 0.2001 0.051 Uiso 1 1 calc R . .
C5 C 0.49634(16) 0.90463(11) 0.16999(11) 0.0395(7) Uani 1 1 d . . .
H5A H 0.4847 0.9179 0.1352 0.047 Uiso 1 1 calc R . .
C6 C 0.54716(16) 0.85844(11) 0.17270(11) 0.0377(6) Uani 1 1 d . . .
H6A H 0.5658 0.8455 0.1392 0.045 Uiso 1 1 calc R . .
C7 C 0.57758(13) 0.82576(10) 0.21700(9) 0.0264(5) Uani 1 1 d . . .
C8 C 0.62852(15) 0.75457(11) 0.15541(10) 0.0332(6) Uani 1 1 d . . .
H8A H 0.6606 0.7832 0.1355 0.040 Uiso 1 1 calc R . .
H8B H 0.5777 0.7523 0.1377 0.040 Uiso 1 1 calc R . .
C9 C 0.66623(15) 0.69434(11) 0.15361(9) 0.0308(5) Uani 1 1 d . . .
C10 C 0.73287(15) 0.68575(12) 0.12407(10) 0.0364(6) Uani 1 1 d . . .
H10A H 0.7560 0.7184 0.1063 0.044 Uiso 1 1 calc R . .
C11 C 0.76590(17) 0.62986(12) 0.12027(12) 0.0453(7) Uani 1 1 d . . .
H11A H 0.8113 0.6243 0.0999 0.054 Uiso 1 1 calc R . .
C12 C 0.73266(18) 0.58249(13) 0.14611(12) 0.0478(7) Uani 1 1 d . . .
H12A H 0.7555 0.5442 0.1437 0.057 Uiso 1 1 calc R . .
C13 C 0.66646(18) 0.59022(12) 0.17549(11) 0.0431(7) Uani 1 1 d . . .
H13A H 0.6439 0.5574 0.1933 0.052 Uiso 1 1 calc R . .
C14 C 0.63285(16) 0.64602(11) 0.17898(10) 0.0350(6) Uani 1 1 d . . .
H14A H 0.5868 0.6512 0.1988 0.042 Uiso 1 1 calc R . .
C15 C 0.54564(13) 0.80466(10) 0.40140(9) 0.0250(5) Uani 1 1 d . . .
C16 C 0.49432(14) 0.77044(11) 0.37362(10) 0.0286(5) Uani 1 1 d . . .
H16A H 0.5015 0.7643 0.3367 0.034 Uiso 1 1 calc R . .
C17 C 0.43130(14) 0.74440(11) 0.39949(10) 0.0312(5) Uani 1 1 d . . .
H17A H 0.3977 0.7187 0.3805 0.037 Uiso 1 1 calc R . .
C18 C 0.41818(14) 0.75578(11) 0.45158(10) 0.0305(5) Uani 1 1 d . . .
H18A H 0.3748 0.7383 0.4685 0.037 Uiso 1 1 calc R . .
C19 C 0.46750(14) 0.79294(10) 0.48119(9) 0.0277(5) Uani 1 1 d . . .
C20 C 0.45326(15) 0.80515(11) 0.53606(10) 0.0320(6) Uani 1 1 d . . .
C21 C 0.50650(17) 0.83627(12) 0.56453(10) 0.0398(6) Uani 1 1 d . . .
H21A H 0.4976 0.8437 0.6011 0.048 Uiso 1 1 calc R . .
C22 C 0.57457(16) 0.85760(12) 0.54066(10) 0.0388(6) Uani 1 1 d . . .
H22A H 0.6113 0.8783 0.5616 0.047 Uiso 1 1 calc R . .
C23 C 0.58864(15) 0.84905(11) 0.48802(10) 0.0331(6) Uani 1 1 d . . .
H23A H 0.6341 0.8647 0.4723 0.040 Uiso 1 1 calc R . .
C24 C 0.53515(14) 0.81666(10) 0.45675(9) 0.0269(5) Uani 1 1 d . . .
C25 C 0.31338(19) 0.81113(17) 0.54126(15) 0.0655(10) Uani 1 1 d . . .
H25A H 0.3144 0.8167 0.5028 0.098 Uiso 1 1 calc R . .
H25B H 0.3092 0.8499 0.5587 0.098 Uiso 1 1 calc R . .
H25C H 0.2690 0.7865 0.5509 0.098 Uiso 1 1 calc R . .
C26 C 0.3851(2) 0.77261(17) 0.61506(12) 0.0612(9) Uani 1 1 d . . .
H26A H 0.4330 0.7529 0.6255 0.092 Uiso 1 1 calc R . .
H26B H 0.3411 0.7478 0.6252 0.092 Uiso 1 1 calc R . .
H26C H 0.3814 0.8111 0.6330 0.092 Uiso 1 1 calc R . .
C27 C 0.73396(13) 0.63245(10) 0.31043(8) 0.0223(5) Uani 1 1 d . . .
C28 C 0.74437(14) 0.58121(10) 0.33982(9) 0.0293(5) Uani 1 1 d . . .
H28A H 0.6999 0.5692 0.3590 0.035 Uiso 1 1 calc R . .
C29 C 0.80797(15) 0.54351(11) 0.34668(10) 0.0341(6) Uani 1 1 d . . .
H29A H 0.8015 0.5132 0.3725 0.041 Uiso 1 1 calc R . .
C30 C 0.87777(16) 0.54388(12) 0.32176(11) 0.0401(6) Uani 1 1 d . . .
H30A H 0.9131 0.5133 0.3310 0.048 Uiso 1 1 calc R . .
C31 C 0.90202(15) 0.58526(11) 0.28374(10) 0.0353(6) Uani 1 1 d . . .
H31A H 0.9501 0.5766 0.2675 0.042 Uiso 1 1 calc R . .
C32 C 0.86726(14) 0.63599(11) 0.26649(10) 0.0297(5) Uani 1 1 d . . .
H32A H 0.8955 0.6569 0.2402 0.036 Uiso 1 1 calc R . .
C33 C 0.79513(13) 0.66385(10) 0.28100(8) 0.0221(5) Uani 1 1 d . . .
C34 C 0.83719(14) 0.75534(10) 0.23958(10) 0.0287(5) Uani 1 1 d . . .
H34A H 0.8482 0.7387 0.2041 0.034 Uiso 1 1 calc R . .
H34B H 0.8856 0.7547 0.2604 0.034 Uiso 1 1 calc R . .
C35 C 0.80927(14) 0.81839(11) 0.23401(10) 0.0309(6) Uani 1 1 d . . .
C36 C 0.79762(18) 0.84403(13) 0.18454(12) 0.0461(7) Uani 1 1 d . . .
H36A H 0.8096 0.8221 0.1535 0.055 Uiso 1 1 calc R . .
C37 C 0.7688(2) 0.90128(14) 0.17994(15) 0.0610(9) Uani 1 1 d . . .
H37A H 0.7613 0.9183 0.1459 0.073 Uiso 1 1 calc R . .
C38 C 0.7508(2) 0.93365(14) 0.22475(16) 0.0619(10) Uani 1 1 d . . .
H38A H 0.7301 0.9726 0.2216 0.074 Uiso 1 1 calc R . .
C39 C 0.76293(18) 0.90928(12) 0.27396(14) 0.0530(8) Uani 1 1 d . . .
H39A H 0.7512 0.9316 0.3049 0.064 Uiso 1 1 calc R . .
C40 C 0.79243(16) 0.85184(12) 0.27854(12) 0.0406(7) Uani 1 1 d . . .
H40A H 0.8011 0.8355 0.3127 0.049 Uiso 1 1 calc R . .
C41 C 0.56440(13) 0.62576(10) 0.38687(9) 0.0242(5) Uani 1 1 d . . .
C42 C 0.60828(14) 0.66062(11) 0.41964(10) 0.0303(5) Uani 1 1 d . . .
H42A H 0.6486 0.6841 0.4052 0.036 Uiso 1 1 calc R . .
C43 C 0.59398(16) 0.66184(12) 0.47429(10) 0.0376(6) Uani 1 1 d . . .
H43A H 0.6260 0.6849 0.4969 0.045 Uiso 1 1 calc R . .
C44 C 0.53426(15) 0.63000(12) 0.49519(10) 0.0359(6) Uani 1 1 d . . .
H44A H 0.5249 0.6316 0.5323 0.043 Uiso 1 1 calc R . .
C45 C 0.48609(13) 0.59472(10) 0.46293(9) 0.0271(5) Uani 1 1 d . . .
C46 C 0.42329(14) 0.56081(11) 0.48524(10) 0.0298(5) Uani 1 1 d . . .
C47 C 0.38608(14) 0.52061(11) 0.45376(11) 0.0350(6) Uani 1 1 d . . .
H47A H 0.3470 0.4962 0.4687 0.042 Uiso 1 1 calc R . .
C48 C 0.40439(14) 0.51464(11) 0.39990(11) 0.0350(6) Uani 1 1 d . . .
H48A H 0.3785 0.4855 0.3793 0.042 Uiso 1 1 calc R . .
C49 C 0.45890(13) 0.55005(10) 0.37634(10) 0.0290(5) Uani 1 1 d . . .
H49A H 0.4675 0.5475 0.3392 0.035 Uiso 1 1 calc R . .
C50 C 0.50234(13) 0.59035(10) 0.40745(9) 0.0249(5) Uani 1 1 d . . .
C52 C 0.3683(2) 0.62809(13) 0.54984(13) 0.0548(8) Uani 1 1 d . . .
H52A H 0.3991 0.6595 0.5332 0.082 Uiso 1 1 calc R . .
H52B H 0.3658 0.6349 0.5881 0.082 Uiso 1 1 calc R . .
H52C H 0.3161 0.6285 0.5351 0.082 Uiso 1 1 calc R . .
C51 C 0.35865(17) 0.52365(13) 0.56417(11) 0.0448(7) Uani 1 1 d . . .
H51A H 0.3827 0.4851 0.5572 0.067 Uiso 1 1 calc R . .
H51B H 0.3064 0.5240 0.5494 0.067 Uiso 1 1 calc R . .
H51C H 0.3562 0.5304 0.6025 0.067 Uiso 1 1 calc R . .
O1S O 1.1848(9) 0.4540(9) 0.4680(9) 0.202(8) Uani 0.50 1 d PU A 1
C5S C 1.0996(6) 0.4335(5) 0.4124(4) 0.076(3) Uani 0.50 1 d PU A 1
C4S C 1.1720(11) 0.4254(9) 0.4401(6) 0.156(6) Uani 0.50 1 d PU A 1
C3S C 1.0924(9) 0.4761(7) 0.5004(7) 0.137(5) Uani 0.50 1 d PU A 1
C2S C 1.0492(13) 0.4768(8) 0.4643(10) 0.167(6) Uani 0.50 1 d PU A 1
C1S C 1.0915(11) 0.4410(11) 0.4505(11) 0.164(6) Uani 0.50 1 d PU B 2
Cl1 Cl 1.1718(4) 0.4761(4) 0.4837(3) 0.194(4) Uani 0.50 1 d PU B 2
Cl2 Cl 1.0503(3) 0.47874(19) 0.40989(19) 0.1692(17) Uani 0.50 1 d PU B 2

loop_
_atom_site_aniso_label
_atom_site_aniso_U_11
_atom_site_aniso_U_22
_atom_site_aniso_U_33
_atom_site_aniso_U_23
_atom_site_aniso_U_13
_atom_site_aniso_U_12
Co1 0.02143(15) 0.02294(16) 0.02132(16) 0.00341(12) 0.00176(12) 0.00124(12)
N1 0.0250(10) 0.0281(10) 0.0215(10) 0.0002(8) 0.0027(8) 0.0010(8)
N2 0.0285(11) 0.0271(10) 0.0225(10) 0.0022(8) 0.0002(8) 0.0020(8)
N5 0.0360(13) 0.0540(14) 0.0313(12) -0.0020(10) 0.0121(10) -0.0019(11)
N4 0.0194(9) 0.0222(9) 0.0262(10) 0.0044(8) 0.0018(7) -0.0014(8)
N3 0.0209(9) 0.0248(9) 0.0225(10) 0.0026(8) 0.0015(7) -0.0019(8)
N6 0.0370(12) 0.0405(12) 0.0326(12) 0.0118(10) 0.0095(9) 0.0000(10)
S1 0.0254(3) 0.0298(3) 0.0241(3) -0.0015(2) 0.0037(2) -0.0033(2)
S2 0.0217(3) 0.0256(3) 0.0237(3) 0.0019(2) 0.0013(2) -0.0044(2)
O1 0.0243(9) 0.0444(10) 0.0273(9) 0.0020(8) 0.0005(7) -0.0006(8)
O2 0.0431(11) 0.0333(9) 0.0346(10) -0.0057(8) 0.0072(8) -0.0101(8)
O4 0.0199(8) 0.0385(9) 0.0264(9) 0.0032(7) -0.0030(7) -0.0018(7)
O3 0.0353(10) 0.0268(9) 0.0358(10) -0.0024(7) 0.0090(8) -0.0085(7)
C1 0.0234(12) 0.0237(11) 0.0297(13) 0.0048(10) 0.0016(10) -0.0022(9)
C2 0.0349(14) 0.0302(13) 0.0382(15) -0.0006(11) 0.0058(11) 0.0060(11)
C3 0.0377(15) 0.0309(14) 0.0545(19) 0.0002(13) 0.0033(13) 0.0119(12)
C4 0.0375(16) 0.0285(14) 0.061(2) 0.0087(13) -0.0050(13) 0.0051(12)
C5 0.0426(16) 0.0327(14) 0.0432(17) 0.0110(12) -0.0067(12) 0.0059(12)
C6 0.0445(16) 0.0353(14) 0.0333(15) 0.0053(11) -0.0016(12) 0.0096(12)
C7 0.0239(12) 0.0260(12) 0.0292(13) 0.0058(10) 0.0001(9) 0.0014(10)
C8 0.0373(14) 0.0365(14) 0.0257(13) 0.0009(11) -0.0007(11) 0.0050(12)
C9 0.0357(14) 0.0351(13) 0.0217(12) -0.0030(10) -0.0042(11) 0.0034(11)
C10 0.0352(15) 0.0369(14) 0.0369(15) -0.0036(12) 0.0034(11) -0.0027(12)
C11 0.0366(16) 0.0442(16) 0.0552(19) -0.0048(14) 0.0116(13) 0.0049(13)
C12 0.0564(19) 0.0372(15) 0.0500(18) -0.0024(14) 0.0072(14) 0.0122(14)
C13 0.0592(19) 0.0341(14) 0.0359(15) 0.0006(12) 0.0061(13) -0.0004(14)
C14 0.0388(15) 0.0411(15) 0.0249(13) -0.0035(11) 0.0018(11) -0.0002(12)
C15 0.0242(12) 0.0275(12) 0.0232(12) 0.0007(9) 0.0022(9) 0.0017(10)
C16 0.0282(13) 0.0323(13) 0.0252(12) 0.0003(10) 0.0009(10) -0.0005(10)
C17 0.0266(12) 0.0381(14) 0.0290(13) 0.0000(11) -0.0043(10) -0.0063(11)
C18 0.0223(12) 0.0377(14) 0.0314(13) 0.0052(11) 0.0032(10) -0.0003(10)
C19 0.0276(12) 0.0308(13) 0.0247(12) 0.0018(10) 0.0010(10) 0.0037(10)
C20 0.0329(14) 0.0358(14) 0.0274(13) 0.0011(11) 0.0070(10) 0.0019(11)
C21 0.0484(17) 0.0480(16) 0.0229(13) -0.0040(12) 0.0042(11) 0.0000(13)
C22 0.0411(15) 0.0474(16) 0.0279(14) -0.0044(12) -0.0040(12) -0.0045(13)
C23 0.0338(14) 0.0388(14) 0.0266(13) -0.0013(11) 0.0011(10) -0.0043(11)
C24 0.0262(12) 0.0265(12) 0.0281(13) -0.0008(10) 0.0009(10) 0.0029(10)
C25 0.0443(19) 0.079(2) 0.074(2) 0.005(2) 0.0250(17) 0.0114(17)
C26 0.067(2) 0.083(2) 0.0330(17) -0.0053(16) 0.0201(15) -0.0205(19)
C27 0.0228(11) 0.0233(11) 0.0208(11) -0.0013(9) -0.0003(9) -0.0020(9)
C28 0.0281(13) 0.0297(13) 0.0302(13) 0.0059(10) 0.0038(10) -0.0001(10)
C29 0.0375(14) 0.0274(13) 0.0375(15) 0.0085(11) 0.0022(12) 0.0053(11)
C30 0.0382(16) 0.0342(14) 0.0479(17) 0.0060(12) 0.0015(13) 0.0120(12)
C31 0.0270(13) 0.0377(14) 0.0411(16) 0.0013(12) 0.0046(11) 0.0059(11)
C32 0.0237(12) 0.0329(13) 0.0324(14) 0.0024(10) 0.0058(10) -0.0008(10)
C33 0.0208(11) 0.0283(12) 0.0172(11) -0.0009(9) -0.0010(8) -0.0006(9)
C34 0.0252(12) 0.0311(12) 0.0298(13) 0.0050(10) 0.0067(10) -0.0027(10)
C35 0.0245(12) 0.0287(12) 0.0397(15) 0.0072(11) 0.0068(10) -0.0057(10)
C36 0.0497(18) 0.0429(16) 0.0456(18) 0.0108(14) 0.0017(14) -0.0023(14)
C37 0.068(2) 0.0497(19) 0.065(2) 0.0274(17) 0.0022(18) 0.0081(17)
C38 0.056(2) 0.0340(16) 0.096(3) 0.0192(18) 0.0201(19) 0.0082(14)
C39 0.0512(19) 0.0308(15) 0.077(2) -0.0030(15) 0.0265(16) -0.0072(13)
C40 0.0417(16) 0.0342(14) 0.0458(17) 0.0050(12) 0.0114(13) -0.0080(12)
C41 0.0218(12) 0.0257(11) 0.0252(12) 0.0029(9) -0.0001(9) 0.0004(9)
C42 0.0288(13) 0.0328(13) 0.0292(13) 0.0055(10) 0.0000(10) -0.0070(10)
C43 0.0383(15) 0.0471(16) 0.0275(14) -0.0013(12) -0.0033(11) -0.0123(13)
C44 0.0407(15) 0.0440(15) 0.0228(13) 0.0023(11) 0.0012(11) -0.0063(12)
C45 0.0262(12) 0.0268(12) 0.0283(13) 0.0056(10) 0.0018(10) 0.0019(10)
C46 0.0274(13) 0.0307(13) 0.0313(13) 0.0089(10) 0.0053(10) 0.0041(10)
C47 0.0257(13) 0.0322(13) 0.0469(16) 0.0079(12) 0.0093(11) -0.0036(11)
C48 0.0293(13) 0.0314(13) 0.0443(16) -0.0023(12) 0.0032(11) -0.0054(11)
C49 0.0240(12) 0.0307(12) 0.0323(14) -0.0013(10) 0.0024(10) -0.0022(10)
C50 0.0212(11) 0.0246(11) 0.0288(13) 0.0053(10) 0.0026(9) 0.0013(9)
C52 0.072(2) 0.0513(18) 0.0417(18) 0.0022(14) 0.0196(16) 0.0094(17)
C51 0.0435(17) 0.0530(17) 0.0380(16) 0.0169(14) 0.0096(12) -0.0045(14)
O1S 0.122(8) 0.220(16) 0.264(15) 0.009(12) 0.080(10) -0.108(9)
C5S 0.083(6) 0.074(5) 0.071(6) -0.005(5) -0.008(5) -0.011(5)
C4S 0.144(12) 0.207(14) 0.118(10) -0.064(10) -0.036(9) -0.011(11)
C3S 0.088(9) 0.128(10) 0.193(14) 0.051(10) 0.024(9) -0.016(8)
C2S 0.178(15) 0.134(12) 0.190(16) 0.012(12) -0.029(13) -0.037(11)
C1S 0.102(10) 0.182(14) 0.207(15) 0.036(13) -0.030(12) -0.014(10)
Cl1 0.149(5) 0.207(6) 0.225(7) 0.023(5) -0.087(5) -0.037(4)
Cl2 0.214(5) 0.139(3) 0.154(4) -0.008(3) -0.077(3) -0.038(3)

loop_
_atom_type_symbol
_atom_type_description
_atom_type_scat_dispersion_real
_atom_type_scat_dispersion_imag
_atom_type_scat_source
C C 0.0033 0.0016 'International Tables Vol C Tables 4.2.6.8 and 6.1.1.4'
H H 0.0000 0.0000 'International Tables Vol C Tables 4.2.6.8 and 6.1.1.4'
N N 0.0061 0.0033 'International Tables Vol C Tables 4.2.6.8 and 6.1.1.4'
O O 0.0106 0.0060 'International Tables Vol C Tables 4.2.6.8 and 6.1.1.4'
S S 0.1246 0.1234 'International Tables Vol C Tables 4.2.6.8 and 6.1.1.4'
Co Co 0.3494 0.9721 'International Tables Vol C Tables 4.2.6.8 and 6.1.1.4'
Cl Cl 0.1484 0.1585 'International Tables Vol C Tables 4.2.6.8 and 6.1.1.4'

loop_
_geom_angle_atom_site_label_1
_geom_angle_atom_site_label_2
_geom_angle_atom_site_label_3
_geom_angle
_geom_angle_site_symmetry_1
_geom_angle_site_symmetry_3
_geom_angle_publ_flag
N1 Co1 N3 133.72(8) . . ?
N1 Co1 N2 80.24(8) . . ?
N3 Co1 N2 116.61(8) . . ?
N1 Co1 N4 121.45(8) . . ?
N3 Co1 N4 80.39(7) . . ?
N2 Co1 N4 132.29(8) . . ?
C1 N1 S1 123.50(16) . . ?
C1 N1 Co1 115.94(15) . . ?
S1 N1 Co1 120.56(11) . . ?
C7 N2 C8 118.51(19) . . ?
C7 N2 Co1 115.97(16) . . ?
C8 N2 Co1 125.18(15) . . ?
C20 N5 C26 116.1(2) . . ?
C20 N5 C25 114.9(2) . . ?
C26 N5 C25 111.0(2) . . ?
C27 N4 S2 122.08(15) . . ?
C27 N4 Co1 114.76(14) . . ?
S2 N4 Co1 121.12(10) . . ?
C33 N3 C34 120.00(18) . . ?
C33 N3 Co1 116.10(15) . . ?
C34 N3 Co1 123.42(14) . . ?
C46 N6 C51 115.4(2) . . ?
C46 N6 C52 113.8(2) . . ?
C51 N6 C52 109.7(2) . . ?
O2 S1 O1 116.82(11) . . ?
O2 S1 N1 112.87(10) . . ?
O1 S1 N1 105.07(10) . . ?
O2 S1 C15 108.82(11) . . ?
O1 S1 C15 107.02(10) . . ?
N1 S1 C15 105.51(10) . . ?
O3 S2 O4 116.41(10) . . ?
O3 S2 N4 111.27(10) . . ?
O4 S2 N4 105.65(9) . . ?
O3 S2 C41 108.56(10) . . ?
O4 S2 C41 106.34(10) . . ?
N4 S2 C41 108.26(10) . . ?
C2 C1 N1 122.9(2) . . ?
C2 C1 C7 125.5(2) . . ?
N1 C1 C7 111.58(19) . . ?
C1 C2 C3 131.6(3) . . ?
C4 C3 C2 130.2(3) . . ?
C3 C4 C5 126.2(3) . . ?
C6 C5 C4 129.9(3) . . ?
C5 C6 C7 131.7(3) . . ?
N2 C7 C6 121.0(2) . . ?
N2 C7 C1 115.7(2) . . ?
C6 C7 C1 123.3(2) . . ?
N2 C8 C9 112.7(2) . . ?
C14 C9 C10 119.1(2) . . ?
C14 C9 C8 120.6(2) . . ?
C10 C9 C8 120.2(2) . . ?
C11 C10 C9 120.5(3) . . ?
C12 C11 C10 119.8(3) . . ?
C11 C12 C13 120.4(3) . . ?
C12 C13 C14 119.9(3) . . ?
C13 C14 C9 120.3(3) . . ?
C16 C15 C24 121.4(2) . . ?
C16 C15 S1 117.86(18) . . ?
C24 C15 S1 120.53(17) . . ?
C15 C16 C17 120.3(2) . . ?
C18 C17 C16 120.2(2) . . ?
C17 C18 C19 121.5(2) . . ?
C18 C19 C24 119.4(2) . . ?
C18 C19 C20 121.4(2) . . ?
C24 C19 C20 119.1(2) . . ?
C21 C20 N5 123.5(2) . . ?
C21 C20 C19 119.4(2) . . ?
N5 C20 C19 117.1(2) . . ?
C20 C21 C22 121.1(2) . . ?
C23 C22 C21 121.2(2) . . ?
C22 C23 C24 119.8(2) . . ?
C23 C24 C19 119.3(2) . . ?
C23 C24 C15 123.7(2) . . ?
C19 C24 C15 117.0(2) . . ?
C28 C27 N4 122.7(2) . . ?
C28 C27 C33 125.1(2) . . ?
N4 C27 C33 112.11(18) . . ?
C27 C28 C29 132.3(2) . . ?
C30 C29 C28 129.6(2) . . ?
C29 C30 C31 125.9(2) . . ?
C32 C31 C30 130.0(2) . . ?
C31 C32 C33 131.7(2) . . ?
N3 C33 C32 121.6(2) . . ?
N3 C33 C27 115.48(19) . . ?
C32 C33 C27 122.8(2) . . ?
N3 C34 C35 110.39(19) . . ?
C40 C35 C36 118.2(3) . . ?
C40 C35 C34 120.3(2) . . ?
C36 C35 C34 121.4(2) . . ?
C37 C36 C35 120.9(3) . . ?
C38 C37 C36 120.2(3) . . ?
C39 C38 C37 119.7(3) . . ?
C38 C39 C40 120.1(3) . . ?
C35 C40 C39 121.0(3) . . ?
C42 C41 C50 121.1(2) . . ?
C42 C41 S2 118.07(18) . . ?
C50 C41 S2 120.76(17) . . ?
C41 C42 C43 120.4(2) . . ?
C44 C43 C42 120.3(2) . . ?
C43 C44 C45 121.5(2) . . ?
C44 C45 C50 119.1(2) . . ?
C44 C45 C46 121.3(2) . . ?
C50 C45 C46 119.6(2) . . ?
C47 C46 N6 123.2(2) . . ?
C47 C46 C45 118.7(2) . . ?
N6 C46 C45 118.1(2) . . ?
C46 C47 C48 121.3(2) . . ?
C49 C48 C47 121.4(2) . . ?
C48 C49 C50 119.9(2) . . ?
C49 C50 C45 118.7(2) . . ?
C49 C50 C41 123.6(2) . . ?
C45 C50 C41 117.6(2) . . ?
C4S O1S C3S 107.1(18) . . ?
C4S C5S C2S 97.7(12) . . ?
O1S C4S C5S 117(2) . . ?
C2S C3S O1S 102.3(19) . . ?
C3S C2S C5S 103.8(19) . . ?
Cl2 C1S Cl1 115.8(13) . . ?

loop_
_geom_bond_atom_site_label_1
_geom_bond_atom_site_label_2
_geom_bond_distance
_geom_bond_site_symmetry_2
_geom_bond_publ_flag
Co1 N1 1.9861(19) . ?
Co1 N3 1.9902(19) . ?
Co1 N2 1.9977(19) . ?
Co1 N4 2.0078(18) . ?
N1 C1 1.390(3) . ?
N1 S1 1.6183(19) . ?
N2 C7 1.324(3) . ?
N2 C8 1.468(3) . ?
N5 C20 1.420(3) . ?
N5 C26 1.446(4) . ?
N5 C25 1.469(4) . ?
N4 C27 1.389(3) . ?
N4 S2 1.6146(18) . ?
N3 C33 1.318(3) . ?
N3 C34 1.477(3) . ?
N6 C46 1.428(3) . ?
N6 C51 1.453(3) . ?
N6 C52 1.463(4) . ?
S1 O2 1.4389(18) . ?
S1 O1 1.4408(18) . ?
S1 C15 1.784(2) . ?
S2 O3 1.4442(17) . ?
S2 O4 1.4456(16) . ?
S2 C41 1.787(2) . ?
C1 C2 1.388(3) . ?
C1 C7 1.474(3) . ?
C2 C3 1.401(4) . ?
C3 C4 1.355(4) . ?
C4 C5 1.393(4) . ?
C5 C6 1.365(4) . ?
C6 C7 1.439(3) . ?
C8 C9 1.506(3) . ?
C9 C14 1.389(4) . ?
C9 C10 1.390(4) . ?
C10 C11 1.386(4) . ?
C11 C12 1.376(4) . ?
C12 C13 1.379(4) . ?
C13 C14 1.388(4) . ?
C15 C16 1.370(3) . ?
C15 C24 1.435(3) . ?
C16 C17 1.402(3) . ?
C17 C18 1.358(3) . ?
C18 C19 1.411(3) . ?
C19 C24 1.430(3) . ?
C19 C20 1.433(3) . ?
C20 C21 1.364(4) . ?
C21 C22 1.411(4) . ?
C22 C23 1.364(4) . ?
C23 C24 1.420(3) . ?
C27 C28 1.383(3) . ?
C27 C33 1.476(3) . ?
C28 C29 1.403(3) . ?
C29 C30 1.365(4) . ?
C30 C31 1.402(4) . ?
C31 C32 1.363(3) . ?
C32 C33 1.447(3) . ?
C34 C35 1.506(3) . ?
C35 C40 1.384(4) . ?
C35 C36 1.390(4) . ?
C36 C37 1.387(4) . ?
C37 C38 1.381(5) . ?
C38 C39 1.374(5) . ?
C39 C40 1.395(4) . ?
C41 C42 1.371(3) . ?
C41 C50 1.437(3) . ?
C42 C43 1.402(3) . ?
C43 C44 1.366(4) . ?
C44 C45 1.412(3) . ?
C45 C50 1.432(3) . ?
C45 C46 1.445(3) . ?
C46 C47 1.366(4) . ?
C47 C48 1.402(4) . ?
C48 C49 1.372(3) . ?
C49 C50 1.417(3) . ?
O1S C4S 0.98(2) . ?
O1S C3S 1.87(2) . ?
C5S C4S 1.45(2) . ?
C5S C2S 1.85(3) . ?
C3S C2S 1.18(3) . ?
C1S Cl2 1.51(2) . ?
C1S Cl1 1.81(2) . ?
